data_4108545
loop_
_publ_author_name
'Kazukuni Tahara'
'Takumi Fujita'
'Motohiro Sonoda'
'Motoo Shiro'
'Yoshito Tobe'

_publ_section_title
;
 Donors and Acceptors Based on Triangular Dehydrobenzo[12]annulenes:
 Formation of a Triple-Layered Rosette Structure by a Charge-Transfer
 Complex
;
_journal_name_full 'Journal of the American Chemical Society'
_journal_page_first 14339
_journal_page_last 14345
_journal_paper_doi 10.1021/ja804604y
_journal_volume 130
_journal_year 2008
_chemical_absolute_configuration ad
_chemical_formula_moiety '3(C30 H27 N3), 3(C24 F12), 2(C H Cl3)'
_chemical_formula_sum 'C164 H83 Cl6 F36 N9'
_chemical_formula_weight 3076.18
_space_group_IT_number 4
_symmetry_cell_setting monoclinic
_symmetry_Int_Tables_number 4
_symmetry_space_group_name_Hall 'P 2yb'
_symmetry_space_group_name_H-M 'P 1 21 1'
_cell_angle_alpha 90.0000
_cell_angle_beta 119.7139(11)
_cell_angle_gamma 90.0000
_cell_formula_units_Z 2
_cell_length_a 19.6903(4)
_cell_length_b 19.7776(5)
_cell_length_c 19.8704(5)
_cell_measurement_reflns_used 21522
_cell_measurement_temperature 110.1
_cell_measurement_theta_max 68.1
_cell_measurement_theta_min 4.5
_cell_volume 6720.6(3)
_computing_cell_refinement 'PROCESS-AUTO (Rigaku, 1998)'
_computing_data_collection 'PROCESS-AUTO (Rigaku, 1998)'
_computing_data_reduction 'CrystalStructure (Rigaku & RAC 2007)'
_computing_molecular_graphics 'ORTEP (Johnson, 1976)'
_computing_publication_material 'CrystalStructure (Rigaku & RAC 2007)'
_computing_structure_refinement 'SHELXL97 (Sheldrick, 1997)'
_computing_structure_solution 'SIR2004 (Burla, 2005)'
_diffrn_detector_area_resol_mean 10.00
_diffrn_measured_fraction_theta_full 0.987
_diffrn_measured_fraction_theta_max 0.987
_diffrn_measurement_device_type 'Rigaku RAXIS-RAPID'
_diffrn_measurement_method \w
_diffrn_radiation_type 'Cu K\a'
_diffrn_radiation_wavelength 1.54187
_diffrn_reflns_av_R_equivalents 0.031
_diffrn_reflns_limit_h_max 23
_diffrn_reflns_limit_h_min -23
_diffrn_reflns_limit_k_max 23
_diffrn_reflns_limit_k_min -23
_diffrn_reflns_limit_l_max 23
_diffrn_reflns_limit_l_min -23
_diffrn_reflns_number 95957
_diffrn_reflns_theta_full 68.24
_diffrn_reflns_theta_max 68.24
_exptl_absorpt_coefficient_mu 2.135
_exptl_absorpt_correction_T_max 0.843
_exptl_absorpt_correction_T_min 0.784
_exptl_absorpt_correction_type multi-scan
_exptl_absorpt_process_details
;
    Higashi, T. (1995). Program for Absorption Correction.
    Rigaku Corporation, Tokyo, Japan.
;
_exptl_crystal_colour red
_exptl_crystal_density_diffrn 1.520
_exptl_crystal_description block
_exptl_crystal_F_000 3112.00
_exptl_crystal_size_max 0.14
_exptl_crystal_size_mid 0.08
_exptl_crystal_size_min 0.08
_refine_diff_density_max 1.17
_refine_diff_density_min -0.78
_refine_ls_abs_structure_details 'Flack, H. D. (1983), Acta Cryst. A39, 876-881.  11116 Friedel Pairs'
_refine_ls_abs_structure_Flack 0.012(14)
_refine_ls_extinction_method none
_refine_ls_goodness_of_fit_ref 1.028
_refine_ls_hydrogen_treatment constr
_refine_ls_number_parameters 1950
_refine_ls_number_reflns 23651
_refine_ls_R_factor_all 0.0845
_refine_ls_R_factor_gt 0.0566
_refine_ls_shift/su_max 0.0010
_refine_ls_structure_factor_coef Fsqd
_refine_ls_weighting_details 'w = 1/[\s^2^(Fo^2^)+(0.0957P)^2^+0.0000P] where P=(Fo^2^+2Fc^2^)/3'
_refine_ls_weighting_scheme calc
_refine_ls_wR_factor_gt 0.1430
_refine_ls_wR_factor_ref 0.1622
_reflns_number_gt 15879
_reflns_number_total 23651
_reflns_threshold_expression F^2^>2.0\s(F^2^)
_cod_data_source_file ja804604y_si_004.cif
_cod_data_source_block '_DBAcocrystal'
_cod_original_formula_sum 'C164 H83 Cl6 F36 N9 '
_cod_database_code 4108545

loop_
_symmetry_equiv_pos_site_id
_symmetry_equiv_pos_as_xyz
1 +X,+Y,+Z
2 -X,1/2+Y,-Z

loop_
_atom_site_label
_atom_site_type_symbol
_atom_site_fract_x
_atom_site_fract_y
_atom_site_fract_z
_atom_site_U_iso_or_equiv
_atom_site_adp_type
_atom_site_occupancy
_atom_site_symmetry_multiplicity
_atom_site_calc_flag
_atom_site_refinement_flags
_atom_site_disorder_assembly
_atom_site_disorder_group
F1 F 0.15677(14) 0.88959(14) 0.28290(14) 0.0378(6) Uani 1 1 d . . .
F2 F 0.05094(13) 0.88823(15) 0.33230(16) 0.0415(7) Uani 1 1 d . . .
F3 F 0.09930(14) 0.88167(16) 0.48645(16) 0.0436(7) Uani 1 1 d . . .
F4 F 0.25336(14) 0.87903(16) 0.59040(15) 0.0417(7) Uani 1 1 d . . .
F5 F 0.49606(14) 0.87941(15) 0.75361(15) 0.0400(6) Uani 1 1 d . . .
F6 F 0.65041(15) 0.88737(16) 0.85609(15) 0.0457(7) Uani 1 1 d . . .
F7 F 0.75540(14) 0.89183(15) 0.80437(15) 0.0424(7) Uani 1 1 d . . .
F8 F 0.70518(13) 0.88995(14) 0.65117(15) 0.0363(6) Uani 1 1 d . . .
F9 F 0.62899(13) 0.88117(15) 0.41421(15) 0.0396(6) Uani 1 1 d . . .
F10 F 0.58045(15) 0.87850(15) 0.26119(16) 0.0426(7) Uani 1 1 d . . .
F11 F 0.42483(16) 0.87595(17) 0.15636(15) 0.0463(7) Uani 1 1 d . . .
F12 F 0.31876(14) 0.87844(16) 0.20473(14) 0.0412(7) Uani 1 1 d . . .
C1 C 0.2617(2) 0.8836(2) 0.4122(3) 0.0287(10) Uani 1 1 d . . .
C2 C 0.1815(2) 0.8871(2) 0.3596(3) 0.0298(10) Uani 1 1 d . . .
C3 C 0.1271(2) 0.8862(3) 0.3841(3) 0.0345(11) Uani 1 1 d . . .
C4 C 0.1521(2) 0.8839(3) 0.4617(3) 0.0329(11) Uani 1 1 d . . .
C5 C 0.2307(2) 0.8813(2) 0.5152(3) 0.0310(10) Uani 1 1 d . . .
C6 C 0.2867(2) 0.8815(2) 0.4918(3) 0.0280(10) Uani 1 1 d . . .
C7 C 0.3680(2) 0.8797(2) 0.5480(3) 0.0293(10) Uani 1 1 d . . .
C8 C 0.4364(2) 0.8777(2) 0.5938(3) 0.0294(10) Uani 1 1 d . . .
C9 C 0.5185(2) 0.8797(2) 0.6478(3) 0.0273(10) Uani 1 1 d . . .
C10 C 0.5470(3) 0.8810(3) 0.7266(3) 0.0329(10) Uani 1 1 d . . .
C11 C 0.6254(3) 0.8860(3) 0.7795(3) 0.0344(11) Uani 1 1 d . . .
C12 C 0.6781(2) 0.8885(2) 0.7538(3) 0.0311(10) Uani 1 1 d . . .
C13 C 0.6526(2) 0.8863(2) 0.6760(3) 0.0313(10) Uani 1 1 d . . .
C14 C 0.5732(2) 0.8824(2) 0.6204(2) 0.0277(10) Uani 1 1 d . . .
C15 C 0.5477(2) 0.8808(2) 0.5399(3) 0.0281(10) Uani 1 1 d . . .
C16 C 0.5262(2) 0.8801(2) 0.4723(3) 0.0307(10) Uani 1 1 d . . .
C17 C 0.4991(2) 0.8799(2) 0.3905(3) 0.0277(9) Uani 1 1 d . . .
C18 C 0.5519(2) 0.8809(3) 0.3634(3) 0.0309(10) Uani 1 1 d . . .
C19 C 0.5281(3) 0.8780(3) 0.2855(3) 0.0373(11) Uani 1 1 d . . .
C20 C 0.4484(3) 0.8769(3) 0.2327(3) 0.0344(11) Uani 1 1 d . . .
C21 C 0.3960(2) 0.8790(2) 0.2582(3) 0.0311(10) Uani 1 1 d . . .
C22 C 0.4187(2) 0.8800(2) 0.3366(3) 0.0291(10) Uani 1 1 d . . .
C23 C 0.3621(2) 0.8807(2) 0.3614(2) 0.0274(9) Uani 1 1 d . . .
C24 C 0.3165(2) 0.8824(2) 0.3840(3) 0.0310(10) Uani 1 1 d . . .
F13 F 0.29605(13) 0.54501(14) 0.30742(14) 0.0371(6) Uani 1 1 d . . .
F14 F 0.19223(13) 0.54125(15) 0.35881(16) 0.0418(7) Uani 1 1 d . . .
F15 F 0.24428(14) 0.54058(16) 0.51419(16) 0.0441(7) Uani 1 1 d . . .
F16 F 0.39808(14) 0.54329(15) 0.61633(15) 0.0396(6) Uani 1 1 d . . .
F17 F 0.63770(14) 0.54554(15) 0.77554(15) 0.0384(6) Uani 1 1 d . . .
F18 F 0.79193(15) 0.54919(16) 0.87905(14) 0.0431(7) Uani 1 1 d . . .
F19 F 0.89772(14) 0.55516(15) 0.82952(15) 0.0443(7) Uani 1 1 d . . .
F20 F 0.84924(14) 0.55495(15) 0.67612(15) 0.0404(7) Uani 1 1 d . . .
F21 F 0.77010(13) 0.54704(14) 0.43564(15) 0.0385(6) Uani 1 1 d . . .
F22 F 0.71973(16) 0.54261(15) 0.28284(16) 0.0440(7) Uani 1 1 d . . .
F23 F 0.56364(15) 0.53916(15) 0.17869(16) 0.0437(7) Uani 1 1 d . . .
F24 F 0.45981(14) 0.53737(14) 0.22953(15) 0.0371(6) Uani 1 1 d . . .
C55 C 0.4025(2) 0.5463(2) 0.4357(3) 0.0289(10) Uani 1 1 d . . .
C56 C 0.3229(2) 0.5447(2) 0.3843(3) 0.0283(10) Uani 1 1 d . . .
C57 C 0.2686(2) 0.5436(2) 0.4098(3) 0.0312(10) Uani 1 1 d . . .
C58 C 0.2952(2) 0.5422(2) 0.4881(3) 0.0324(10) Uani 1 1 d . . .
C59 C 0.3745(2) 0.5442(2) 0.5397(3) 0.0302(10) Uani 1 1 d . . .
C60 C 0.4294(2) 0.5462(2) 0.5158(3) 0.0272(9) Uani 1 1 d . . .
C61 C 0.5110(2) 0.5469(2) 0.5708(3) 0.0278(10) Uani 1 1 d . . .
C62 C 0.5801(3) 0.5480(2) 0.6170(3) 0.0287(10) Uani 1 1 d . . .
C63 C 0.6613(2) 0.5498(2) 0.6704(3) 0.0282(10) Uani 1 1 d . . .
C64 C 0.6884(2) 0.5476(2) 0.7486(3) 0.0302(10) Uani 1 1 d . . .
C65 C 0.7677(3) 0.5497(3) 0.8032(3) 0.0358(11) Uani 1 1 d . . .
C66 C 0.8212(2) 0.5521(3) 0.7780(3) 0.0350(11) Uani 1 1 d . . .
C67 C 0.7960(2) 0.5529(2) 0.6994(3) 0.0333(11) Uani 1 1 d . . .
C68 C 0.6916(2) 0.5508(2) 0.5634(3) 0.0290(10) Uani 1 1 d . . .
C69 C 0.7164(2) 0.5515(2) 0.6440(3) 0.0303(10) Uani 1 1 d . . .
C70 C 0.6692(2) 0.5503(2) 0.4955(3) 0.0321(11) Uani 1 1 d . . .
C71 C 0.6408(2) 0.5475(2) 0.4139(3) 0.0294(10) Uani 1 1 d . . .
C72 C 0.6927(2) 0.5454(2) 0.3856(3) 0.0303(10) Uani 1 1 d . . .
C73 C 0.6683(3) 0.5426(3) 0.3082(3) 0.0356(11) Uani 1 1 d . . .
C74 C 0.5888(3) 0.5405(2) 0.2562(3) 0.0337(11) Uani 1 1 d . . .
C75 C 0.5366(2) 0.5413(2) 0.2819(3) 0.0329(11) Uani 1 1 d . . .
C76 C 0.5596(2) 0.5456(2) 0.3598(3) 0.0301(10) Uani 1 1 d . . .
C77 C 0.5036(2) 0.5467(2) 0.3859(3) 0.0311(10) Uani 1 1 d . . .
C78 C 0.4567(2) 0.5480(2) 0.4071(3) 0.0276(9) Uani 1 1 d . . .
F25 F -0.04412(14) 0.72007(15) 0.87547(16) 0.0413(7) Uani 1 1 d . . .
F26 F 0.01260(16) 0.72980(14) 1.03017(17) 0.0452(7) Uani 1 1 d . . .
F27 F 0.16956(17) 0.73402(16) 1.12830(16) 0.0507(8) Uani 1 1 d . . .
F28 F 0.26905(15) 0.73082(15) 1.07194(16) 0.0461(7) Uani 1 1 d . . .
F29 F 0.42519(14) 0.71149(15) 0.98638(15) 0.0406(7) Uani 1 1 d . . .
F30 F 0.52513(14) 0.71390(16) 0.93090(17) 0.0456(7) Uani 1 1 d . . .
F31 F 0.46953(15) 0.71686(17) 0.77547(17) 0.0511(8) Uani 1 1 d . . .
F32 F 0.31373(16) 0.71790(17) 0.67610(16) 0.0484(7) Uani 1 1 d . . .
F33 F 0.07012(14) 0.71199(14) 0.52061(14) 0.0384(6) Uani 1 1 d . . .
F34 F -0.08490(16) 0.70220(14) 0.42344(15) 0.0443(7) Uani 1 1 d . . .
F35 F -0.18551(15) 0.69888(15) 0.48060(17) 0.0490(8) Uani 1 1 d . . .
F36 F -0.12951(14) 0.70263(14) 0.63500(16) 0.0405(7) Uani 1 1 d . . .
C109 C 0.0835(2) 0.7198(2) 0.8919(3) 0.0282(10) Uani 1 1 d . . .
C110 C 0.0343(3) 0.7231(2) 0.9232(3) 0.0325(11) Uani 1 1 d . . .
C111 C 0.0629(3) 0.7268(3) 1.0017(3) 0.0393(12) Uani 1 1 d . . .
C112 C 0.1412(3) 0.7298(2) 1.0507(3) 0.0366(11) Uani 1 1 d . . .
C113 C 0.1921(3) 0.7271(3) 1.0223(3) 0.0357(11) Uani 1 1 d . . .
C114 C 0.1651(2) 0.7217(2) 0.9428(3) 0.0288(10) Uani 1 1 d . . .
C115 C 0.2188(2) 0.7179(2) 0.9146(3) 0.0305(10) Uani 1 1 d . . .
C116 C 0.2636(2) 0.7150(2) 0.8902(3) 0.0295(10) Uani 1 1 d . . .
C117 C 0.3158(2) 0.7145(2) 0.8613(3) 0.0295(10) Uani 1 1 d . . .
C118 C 0.3965(3) 0.7128(2) 0.9098(3) 0.0308(10) Uani 1 1 d . . .
C119 C 0.4471(2) 0.7138(3) 0.8813(3) 0.0342(11) Uani 1 1 d . . .
C120 C 0.4195(3) 0.7160(2) 0.8032(3) 0.0337(11) Uani 1 1 d . . .
C121 C 0.3399(3) 0.7165(3) 0.7528(3) 0.0341(11) Uani 1 1 d . . .
C122 C 0.2864(2) 0.7154(2) 0.7788(3) 0.0298(10) Uani 1 1 d . . .
C123 C 0.2046(2) 0.7158(2) 0.7258(3) 0.0298(10) Uani 1 1 d . . .
C124 C 0.1355(3) 0.7154(2) 0.6815(3) 0.0304(10) Uani 1 1 d . . .
C125 C 0.0534(2) 0.7119(2) 0.6309(2) 0.0278(10) Uani 1 1 d . . .
C126 C 0.0222(3) 0.7094(2) 0.5509(3) 0.0313(11) Uani 1 1 d . . .
C127 C -0.0571(3) 0.7044(2) 0.5017(3) 0.0343(11) Uani 1 1 d . . .
C128 C -0.1075(2) 0.7032(2) 0.5291(3) 0.0344(12) Uani 1 1 d . . .
C129 C -0.0791(2) 0.7055(2) 0.6080(3) 0.0335(11) Uani 1 1 d . . .
C130 C 0.0007(2) 0.7096(2) 0.6607(2) 0.0279(10) Uani 1 1 d . . .
C131 C 0.0284(2) 0.7118(2) 0.7414(3) 0.0331(11) Uani 1 1 d . . .
C132 C 0.0531(2) 0.7149(2) 0.8109(3) 0.0301(10) Uani 1 1 d . . .
N1 N 0.10150(19) 0.7265(2) 0.3114(2) 0.0358(10) Uani 1 1 d . . .
N2 N 0.7128(2) 0.7113(2) 0.8338(2) 0.0400(10) Uani 1 1 d . . .
N3 N 0.6334(2) 0.7022(2) 0.2299(2) 0.0404(10) Uani 1 1 d . . .
C25 C 0.3147(2) 0.7138(2) 0.3874(3) 0.0251(9) Uani 1 1 d . . .
C26 C 0.2344(2) 0.7173(2) 0.3358(3) 0.0294(10) Uani 1 1 d . . .
H1 H 0.2161 0.7194 0.2817 0.035 Uiso 1 1 calc R . .
C27 C 0.1801(2) 0.7177(2) 0.3622(3) 0.0294(10) Uani 1 1 d . . .
C28 C 0.2091(2) 0.7141(2) 0.4432(3) 0.0291(10) Uani 1 1 d . . .
H2 H 0.1738 0.7133 0.4627 0.035 Uiso 1 1 calc R . .
C29 C 0.2888(2) 0.7116(2) 0.4937(3) 0.0285(10) Uani 1 1 d . . .
H3 H 0.3072 0.7090 0.5478 0.034 Uiso 1 1 calc R . .
C30 C 0.3433(2) 0.7126(2) 0.4681(2) 0.0274(10) Uani 1 1 d . . .
C31 C 0.4250(2) 0.7121(2) 0.5226(2) 0.0251(9) Uani 1 1 d . . .
C32 C 0.4939(2) 0.7132(2) 0.5687(3) 0.0271(10) Uani 1 1 d . . .
C33 C 0.5763(2) 0.7151(2) 0.6208(3) 0.0261(10) Uani 1 1 d . . .
C34 C 0.6050(2) 0.7127(2) 0.7015(3) 0.0289(10) Uani 1 1 d . . .
H4 H 0.5691 0.7087 0.7201 0.035 Uiso 1 1 calc R . .
C35 C 0.6851(2) 0.7160(2) 0.7546(3) 0.0307(10) Uani 1 1 d . . .
C36 C 0.7367(2) 0.7227(2) 0.7253(3) 0.0302(10) Uani 1 1 d . . .
H5 H 0.7914 0.7260 0.7600 0.036 Uiso 1 1 calc R . .
C37 C 0.7088(2) 0.7247(2) 0.6469(3) 0.0276(10) Uani 1 1 d . . .
H6 H 0.7450 0.7296 0.6287 0.033 Uiso 1 1 calc R . .
C38 C 0.6290(2) 0.7197(2) 0.5928(3) 0.0273(10) Uani 1 1 d . . .
C39 C 0.6015(2) 0.7189(2) 0.5115(3) 0.0267(9) Uani 1 1 d . . .
C40 C 0.5791(2) 0.7164(2) 0.4431(3) 0.0301(10) Uani 1 1 d . . .
C41 C 0.5512(2) 0.7130(2) 0.3616(3) 0.0269(10) Uani 1 1 d . . .
C42 C 0.6045(2) 0.7121(2) 0.3347(3) 0.0301(10) Uani 1 1 d . . .
H7 H 0.6588 0.7150 0.3710 0.036 Uiso 1 1 calc R . .
C43 C 0.5800(2) 0.7070(2) 0.2551(3) 0.0304(10) Uani 1 1 d . . .
C44 C 0.4989(3) 0.7033(2) 0.2036(3) 0.0334(11) Uani 1 1 d . . .
H8 H 0.4802 0.6998 0.1495 0.040 Uiso 1 1 calc R . .
C45 C 0.4463(3) 0.7047(2) 0.2298(3) 0.0331(11) Uani 1 1 d . . .
H9 H 0.3921 0.7024 0.1931 0.040 Uiso 1 1 calc R . .
C46 C 0.4696(2) 0.7093(2) 0.3087(3) 0.0279(10) Uani 1 1 d . . .
C47 C 0.4148(2) 0.7103(2) 0.3353(3) 0.0271(10) Uani 1 1 d . . .
C48 C 0.3683(2) 0.7124(2) 0.3585(3) 0.0295(10) Uani 1 1 d . . .
C49 C 0.0723(3) 0.7262(3) 0.2281(3) 0.0382(12) Uani 1 1 d . . .
H10 H 0.0985 0.7619 0.2151 0.046 Uiso 1 1 calc R . .
H11 H 0.0158 0.7344 0.2005 0.046 Uiso 1 1 calc R . .
H12 H 0.0831 0.6822 0.2126 0.046 Uiso 1 1 calc R . .
C50 C 0.0447(2) 0.7215(3) 0.3369(3) 0.0372(12) Uani 1 1 d . . .
H13 H 0.0425 0.6748 0.3521 0.045 Uiso 1 1 calc R . .
H14 H -0.0069 0.7349 0.2946 0.045 Uiso 1 1 calc R . .
H15 H 0.0598 0.7515 0.3814 0.045 Uiso 1 1 calc R . .
C51 C 0.6586(3) 0.7100(3) 0.8630(3) 0.0375(12) Uani 1 1 d . . .
H16 H 0.6271 0.7514 0.8474 0.045 Uiso 1 1 calc R . .
H17 H 0.6878 0.7071 0.9197 0.045 Uiso 1 1 calc R . .
H18 H 0.6242 0.6706 0.8419 0.045 Uiso 1 1 calc R . .
C52 C 0.7954(3) 0.7198(3) 0.8877(3) 0.0418(13) Uani 1 1 d . . .
H19 H 0.8252 0.6867 0.8760 0.050 Uiso 1 1 calc R . .
H20 H 0.8054 0.7128 0.9407 0.050 Uiso 1 1 calc R . .
H21 H 0.8114 0.7656 0.8828 0.050 Uiso 1 1 calc R . .
C53 C 0.7164(3) 0.7112(3) 0.2839(3) 0.0427(13) Uani 1 1 d . . .
H22 H 0.7257 0.7571 0.3053 0.051 Uiso 1 1 calc R . .
H23 H 0.7459 0.7042 0.2568 0.051 Uiso 1 1 calc R . .
H24 H 0.7334 0.6783 0.3261 0.051 Uiso 1 1 calc R . .
C54 C 0.6068(3) 0.7040(3) 0.1482(3) 0.0417(13) Uani 1 1 d . . .
H25 H 0.5714 0.6659 0.1226 0.050 Uiso 1 1 calc R . .
H26 H 0.6518 0.7008 0.1399 0.050 Uiso 1 1 calc R . .
H27 H 0.5790 0.7465 0.1262 0.050 Uiso 1 1 calc R . .
N4 N -0.0483(2) 0.8997(2) 1.0542(2) 0.0395(10) Uani 1 1 d . . .
N5 N 0.4715(2) 0.8822(3) 0.9574(2) 0.0460(11) Uani 1 1 d . . .
N6 N -0.1416(2) 0.8677(2) 0.4422(2) 0.0413(11) Uani 1 1 d . . .
C79 C 0.0244(2) 0.8893(2) 0.9149(3) 0.0336(11) Uani 1 1 d . . .
C80 C -0.0256(3) 0.8886(2) 0.9458(3) 0.0373(11) Uani 1 1 d . . .
H28 H -0.0802 0.8835 0.9118 0.045 Uiso 1 1 calc R . .
C81 C 0.0021(3) 0.8952(2) 1.0253(3) 0.0362(11) Uani 1 1 d . . .
C82 C 0.0842(3) 0.8977(2) 1.0743(3) 0.0415(12) Uani 1 1 d . . .
H29 H 0.1053 0.8996 1.1288 0.050 Uiso 1 1 calc R . .
C83 C 0.1338(3) 0.8973(2) 1.0447(3) 0.0359(11) Uani 1 1 d . . .
H30 H 0.1886 0.8994 1.0794 0.043 Uiso 1 1 calc R . .
C84 C 0.1064(3) 0.8939(2) 0.9653(3) 0.0360(11) Uani 1 1 d . . .
C85 C 0.1585(3) 0.8920(2) 0.9352(3) 0.0353(11) Uani 1 1 d . . .
C86 C 0.2042(3) 0.8903(2) 0.9111(3) 0.0365(11) Uani 1 1 d . . .
C87 C 0.2585(3) 0.8866(2) 0.8822(3) 0.0340(11) Uani 1 1 d . . .
C88 C 0.3379(3) 0.8842(3) 0.9339(3) 0.0375(11) Uani 1 1 d . . .
H31 H 0.3562 0.8823 0.9880 0.045 Uiso 1 1 calc R . .
C89 C 0.3918(3) 0.8847(3) 0.9067(3) 0.0394(12) Uani 1 1 d . . .
C90 C 0.3625(3) 0.8874(3) 0.8271(3) 0.0396(12) Uani 1 1 d . . .
H32 H 0.3980 0.8881 0.8079 0.047 Uiso 1 1 calc R . .
C91 C 0.2826(3) 0.8892(2) 0.7749(3) 0.0352(11) Uani 1 1 d . . .
H33 H 0.2645 0.8911 0.7208 0.042 Uiso 1 1 calc R . .
C92 C 0.2284(2) 0.8882(2) 0.8013(3) 0.0346(11) Uani 1 1 d . . .
C93 C 0.1457(3) 0.8872(3) 0.7489(3) 0.0362(11) Uani 1 1 d . . .
C94 C 0.0769(3) 0.8844(2) 0.7047(3) 0.0324(10) Uani 1 1 d . . .
C95 C -0.0049(3) 0.8789(3) 0.6537(3) 0.0351(11) Uani 1 1 d . . .
C96 C -0.0329(3) 0.8753(2) 0.5744(3) 0.0332(11) Uani 1 1 d . . .
H34 H 0.0033 0.8753 0.5559 0.040 Uiso 1 1 calc R . .
C97 C -0.1145(3) 0.8715(2) 0.5200(3) 0.0375(12) Uani 1 1 d . . .
C98 C -0.1653(3) 0.8705(2) 0.5505(3) 0.0373(12) Uani 1 1 d . . .
H35 H -0.2200 0.8672 0.5162 0.045 Uiso 1 1 calc R . .
C99 C -0.1380(3) 0.8743(3) 0.6280(3) 0.0389(12) Uani 1 1 d . . .
H36 H -0.1747 0.8744 0.6459 0.047 Uiso 1 1 calc R . .
C100 C -0.0575(3) 0.8780(2) 0.6833(3) 0.0335(11) Uani 1 1 d . . .
C101 C -0.0298(3) 0.8819(3) 0.7644(3) 0.0353(11) Uani 1 1 d . . .
C102 C -0.0060(3) 0.8840(3) 0.8327(3) 0.0359(11) Uani 1 1 d . . .
C103 C -0.1304(3) 0.8858(3) 1.0072(3) 0.0496(14) Uani 1 1 d . . .
H37 H -0.1517 0.9121 0.9592 0.059 Uiso 1 1 calc R . .
H38 H -0.1574 0.8983 1.0356 0.059 Uiso 1 1 calc R . .
H39 H -0.1380 0.8374 0.9947 0.059 Uiso 1 1 calc R . .
C104 C -0.0175(3) 0.9076(3) 1.1367(3) 0.0448(13) Uani 1 1 d . . .
H40 H 0.0094 0.8661 1.1635 0.054 Uiso 1 1 calc R . .
H41 H -0.0606 0.9168 1.1468 0.054 Uiso 1 1 calc R . .
H42 H 0.0194 0.9455 1.1557 0.054 Uiso 1 1 calc R . .
C105 C 0.4995(3) 0.8700(3) 1.0390(3) 0.0440(13) Uani 1 1 d . . .
H43 H 0.4918 0.9108 1.0625 0.053 Uiso 1 1 calc R . .
H44 H 0.5553 0.8588 1.0650 0.053 Uiso 1 1 calc R . .
H45 H 0.4704 0.8323 1.0446 0.053 Uiso 1 1 calc R . .
C106 C 0.5268(3) 0.8922(3) 0.9315(3) 0.0466(14) Uani 1 1 d . . .
H46 H 0.5327 0.8501 0.9087 0.056 Uiso 1 1 calc R . .
H47 H 0.5774 0.9051 0.9755 0.056 Uiso 1 1 calc R . .
H48 H 0.5082 0.9281 0.8924 0.056 Uiso 1 1 calc R . .
C107 C -0.0875(3) 0.8676(3) 0.4121(3) 0.0444(13) Uani 1 1 d . . .
H49 H -0.0669 0.9134 0.4156 0.053 Uiso 1 1 calc R . .
H50 H -0.1151 0.8530 0.3579 0.053 Uiso 1 1 calc R . .
H51 H -0.0443 0.8365 0.4427 0.053 Uiso 1 1 calc R . .
C108 C -0.2227(3) 0.8850(3) 0.3891(3) 0.0462(13) Uani 1 1 d . . .
H52 H -0.2567 0.8484 0.3884 0.055 Uiso 1 1 calc R . .
H53 H -0.2303 0.8912 0.3369 0.055 Uiso 1 1 calc R . .
H54 H -0.2360 0.9269 0.4062 0.055 Uiso 1 1 calc R . .
N7 N 0.0954(2) 0.5631(2) 1.0766(2) 0.0481(12) Uani 1 1 d . . .
N8 N 0.6181(2) 0.5339(2) 0.9805(2) 0.0409(11) Uani 1 1 d . . .
N9 N 0.0026(2) 0.5429(2) 0.4668(2) 0.0399(10) Uani 1 1 d . . .
C133 C 0.1721(3) 0.5502(2) 0.9403(3) 0.0335(10) Uani 1 1 d . . .
C134 C 0.1197(3) 0.5547(2) 0.9683(3) 0.0360(11) Uani 1 1 d . . .
H55 H 0.0650 0.5552 0.9329 0.043 Uiso 1 1 calc R . .
C135 C 0.1467(3) 0.5585(3) 1.0476(3) 0.0395(12) Uani 1 1 d . . .
C136 C 0.2284(3) 0.5583(3) 1.0992(3) 0.0423(12) Uani 1 1 d . . .
H56 H 0.2479 0.5606 1.1534 0.051 Uiso 1 1 calc R . .
C137 C 0.2789(3) 0.5549(3) 1.0716(3) 0.0419(12) Uani 1 1 d . . .
H57 H 0.3335 0.5555 1.1074 0.050 Uiso 1 1 calc R . .
C138 C 0.2536(3) 0.5504(3) 0.9915(3) 0.0366(11) Uani 1 1 d . . .
C139 C 0.3079(3) 0.5474(3) 0.9634(3) 0.0410(12) Uani 1 1 d . . .
C140 C 0.3518(2) 0.5459(3) 0.9377(3) 0.0358(11) Uani 1 1 d . . .
C141 C 0.4049(3) 0.5454(2) 0.9078(3) 0.0320(10) Uani 1 1 d . . .
C142 C 0.4849(3) 0.5448(3) 0.9580(3) 0.0353(11) Uani 1 1 d . . .
H58 H 0.5045 0.5475 1.0122 0.042 Uiso 1 1 calc R . .
C143 C 0.5380(3) 0.5404(3) 0.9296(3) 0.0366(11) Uani 1 1 d . . .
C144 C 0.5069(3) 0.5400(3) 0.8497(3) 0.0367(11) Uani 1 1 d . . .
H59 H 0.5413 0.5387 0.8291 0.044 Uiso 1 1 calc R . .
C145 C 0.4277(2) 0.5416(3) 0.7999(3) 0.0358(11) Uani 1 1 d . . .
H60 H 0.4089 0.5413 0.7457 0.043 Uiso 1 1 calc R . .
C146 C 0.3749(2) 0.5436(2) 0.8259(3) 0.0317(10) Uani 1 1 d . . .
C147 C 0.2915(3) 0.5442(2) 0.7735(3) 0.0319(10) Uani 1 1 d . . .
C148 C 0.2225(3) 0.5452(2) 0.7291(3) 0.0324(10) Uani 1 1 d . . .
C149 C 0.1407(2) 0.5440(2) 0.6783(3) 0.0304(10) Uani 1 1 d . . .
C150 C 0.1116(2) 0.5452(2) 0.5979(3) 0.0334(11) Uani 1 1 d . . .
H61 H 0.1471 0.5477 0.5787 0.040 Uiso 1 1 calc R . .
C151 C 0.0298(2) 0.5427(2) 0.5449(3) 0.0343(11) Uani 1 1 d . . .
C152 C -0.0202(2) 0.5385(2) 0.5756(3) 0.0340(11) Uani 1 1 d . . .
H62 H -0.0750 0.5355 0.5414 0.041 Uiso 1 1 calc R . .
C153 C 0.0080(3) 0.5386(2) 0.6547(3) 0.0378(12) Uani 1 1 d . . .
H63 H -0.0279 0.5373 0.6735 0.045 Uiso 1 1 calc R . .
C154 C 0.0892(3) 0.5407(2) 0.7084(3) 0.0350(11) Uani 1 1 d . . .
C155 C 0.1177(2) 0.5419(2) 0.7894(3) 0.0307(10) Uani 1 1 d . . .
C156 C 0.1412(2) 0.5453(2) 0.8570(3) 0.0342(11) Uani 1 1 d . . .
C157 C 0.0114(3) 0.5647(3) 1.0244(3) 0.0423(13) Uani 1 1 d . . .
H64 H -0.0011 0.5998 0.9851 0.051 Uiso 1 1 calc R . .
H65 H -0.0152 0.5748 1.0538 0.051 Uiso 1 1 calc R . .
H66 H -0.0061 0.5207 0.9989 0.051 Uiso 1 1 calc R . .
C158 C 0.1236(3) 0.5509(3) 1.1584(3) 0.0493(14) Uani 1 1 d . . .
H67 H 0.1523 0.5080 1.1738 0.059 Uiso 1 1 calc R . .
H68 H 0.0792 0.5487 1.1676 0.059 Uiso 1 1 calc R . .
H69 H 0.1586 0.5878 1.1891 0.059 Uiso 1 1 calc R . .
C159 C 0.6514(3) 0.5555(3) 1.0601(3) 0.0470(13) Uani 1 1 d . . .
H70 H 0.6490 0.6049 1.0621 0.056 Uiso 1 1 calc R . .
H71 H 0.7060 0.5407 1.0895 0.056 Uiso 1 1 calc R . .
H72 H 0.6218 0.5354 1.0828 0.056 Uiso 1 1 calc R . .
C160 C 0.6705(3) 0.5251(3) 0.9502(3) 0.0393(12) Uani 1 1 d . . .
H73 H 0.6508 0.4890 0.9113 0.047 Uiso 1 1 calc R . .
H74 H 0.7225 0.5129 0.9924 0.047 Uiso 1 1 calc R . .
H75 H 0.6737 0.5674 0.9262 0.047 Uiso 1 1 calc R . .
C161 C 0.0556(3) 0.5498(3) 0.4364(3) 0.0373(11) Uani 1 1 d . . .
H76 H 0.0866 0.5911 0.4570 0.045 Uiso 1 1 calc R . .
H77 H 0.0255 0.5525 0.3797 0.045 Uiso 1 1 calc R . .
H78 H 0.0905 0.5106 0.4518 0.045 Uiso 1 1 calc R . .
C162 C -0.0795(3) 0.5293(3) 0.4135(3) 0.0431(13) Uani 1 1 d . . .
H79 H -0.0969 0.4916 0.4332 0.052 Uiso 1 1 calc R . .
H80 H -0.0865 0.5175 0.3625 0.052 Uiso 1 1 calc R . .
H81 H -0.1105 0.5696 0.4087 0.052 Uiso 1 1 calc R . .
C163 C 0.8784(4) 0.5706(5) 0.1621(4) 0.049(4) Uiso 0.50 1 d PD A 1
H82 H 0.8495 0.5276 0.1389 0.059 Uiso 0.50 1 calc PR A 1
Cl1 Cl 0.84227(8) 0.60760(13) 0.22031(9) 0.0930(7) Uani 1 1 d D . .
Cl2 Cl 0.97931(11) 0.55223(10) 0.22416(11) 0.0780(5) Uani 1 1 d D . .
Cl3 Cl 0.85718(18) 0.63073(19) 0.08549(19) 0.0628(8) Uiso 0.50 1 d PD A 1
C263 C 0.8782(4) 0.5526(5) 0.1698(4) 0.063(4) Uiso 0.50 1 d PD A 2
H83 H 0.8548 0.5063 0.1591 0.075 Uiso 0.50 1 calc PR A 2
Cl3A Cl 0.85905(17) 0.59816(18) 0.08269(18) 0.0576(8) Uiso 0.50 1 d PD A 2
C164 C 0.7669(3) 0.8865(4) 0.1385(3) 0.029(2) Uiso 0.50 1 d PD B 3
H84 H 0.7743 0.9347 0.1283 0.035 Uiso 0.50 1 calc PR B 3
Cl4 Cl 0.72200(17) 0.83022(17) 0.05067(17) 0.0534(7) Uiso 0.50 1 d PD B 3
Cl5 Cl 0.85924(16) 0.83985(17) 0.20523(17) 0.0530(7) Uiso 0.50 1 d PD B 3
Cl6 Cl 0.70936(9) 0.87466(10) 0.17904(10) 0.0770(5) Uani 1 1 d D . .
C264 C 0.7687(4) 0.8552(5) 0.1366(4) 0.045(3) Uiso 0.50 1 d PD B 4
H85 H 0.7850 0.8978 0.1215 0.054 Uiso 0.50 1 calc PR B 4
Cl4A Cl 0.7188(2) 0.7994(2) 0.0528(2) 0.0683(9) Uiso 0.50 1 d PD B 4
Cl5A Cl 0.85423(19) 0.8044(2) 0.1990(2) 0.0729(9) Uiso 0.50 1 d PD B 4

loop_
_atom_site_aniso_label
_atom_site_aniso_U_11
_atom_site_aniso_U_22
_atom_site_aniso_U_33
_atom_site_aniso_U_23
_atom_site_aniso_U_13
_atom_site_aniso_U_12
F1 0.0320(13) 0.0440(16) 0.0325(15) 0.0013(13) 0.0122(12) 0.0015(12)
F2 0.0222(12) 0.0436(16) 0.0499(17) -0.0015(14) 0.0112(12) 0.0045(12)
F3 0.0320(14) 0.0524(17) 0.0585(19) -0.0021(16) 0.0316(14) 0.0034(14)
F4 0.0369(14) 0.0570(18) 0.0357(16) -0.0001(15) 0.0214(13) 0.0016(14)
F5 0.0386(14) 0.0513(16) 0.0374(15) -0.0032(14) 0.0244(12) -0.0026(14)
F6 0.0434(15) 0.0538(18) 0.0341(16) -0.0019(15) 0.0147(13) -0.0018(15)
F7 0.0258(13) 0.0517(17) 0.0384(16) 0.0005(14) 0.0074(12) -0.0014(12)
F8 0.0242(13) 0.0414(15) 0.0437(17) 0.0022(13) 0.0171(12) -0.0005(12)
F9 0.0249(13) 0.0542(16) 0.0414(16) 0.0027(15) 0.0176(12) 0.0016(13)
F10 0.0418(15) 0.0487(16) 0.0528(18) 0.0078(15) 0.0353(14) 0.0028(14)
F11 0.0497(16) 0.0606(19) 0.0306(15) 0.0054(15) 0.0213(13) 0.0051(15)
F12 0.0296(13) 0.0548(17) 0.0344(15) -0.0002(14) 0.0124(12) 0.0029(13)
C1 0.029(2) 0.018(2) 0.042(3) 0.000(2) 0.020(2) -0.0025(18)
C2 0.029(2) 0.025(2) 0.035(3) -0.002(2) 0.016(2) 0.0005(19)
C3 0.025(2) 0.029(2) 0.046(3) -0.008(2) 0.015(2) 0.001(2)
C4 0.026(2) 0.034(2) 0.047(3) -0.005(2) 0.024(2) -0.001(2)
C5 0.033(2) 0.027(2) 0.040(3) 0.003(2) 0.023(2) 0.005(2)
C6 0.025(2) 0.024(2) 0.035(3) -0.001(2) 0.0154(19) 0.0006(19)
C7 0.030(2) 0.028(2) 0.034(3) -0.002(2) 0.019(2) 0.000(2)
C8 0.029(2) 0.027(2) 0.034(3) 0.001(2) 0.016(2) -0.003(2)
C9 0.028(2) 0.022(2) 0.036(3) -0.001(2) 0.019(2) -0.0005(19)
C10 0.031(2) 0.035(3) 0.037(3) 0.000(2) 0.020(2) -0.001(2)
C11 0.039(3) 0.038(3) 0.023(2) 0.000(2) 0.012(2) -0.002(2)
C12 0.020(2) 0.033(2) 0.036(3) -0.003(2) 0.0100(19) -0.0020(19)
C13 0.026(2) 0.029(2) 0.045(3) 0.002(2) 0.023(2) 0.0001(19)
C14 0.031(2) 0.022(2) 0.027(2) -0.003(2) 0.0123(19) 0.002(2)
C15 0.025(2) 0.031(2) 0.031(3) 0.003(2) 0.016(2) 0.0007(19)
C16 0.033(2) 0.021(2) 0.043(3) -0.005(2) 0.022(2) -0.001(2)
C17 0.032(2) 0.022(2) 0.035(3) 0.002(2) 0.022(2) -0.0021(19)
C18 0.027(2) 0.036(2) 0.035(3) 0.003(2) 0.019(2) 0.004(2)
C19 0.037(3) 0.035(3) 0.050(3) 0.012(3) 0.029(2) 0.010(2)
C20 0.039(3) 0.032(2) 0.034(3) 0.004(2) 0.019(2) 0.001(2)
C21 0.030(2) 0.027(2) 0.036(3) 0.000(2) 0.016(2) 0.002(2)
C22 0.028(2) 0.025(2) 0.033(3) -0.004(2) 0.015(2) 0.0008(19)
C23 0.029(2) 0.023(2) 0.033(3) 0.000(2) 0.019(2) 0.0001(19)
C24 0.025(2) 0.027(2) 0.037(3) 0.002(2) 0.012(2) 0.002(2)
F13 0.0293(13) 0.0451(16) 0.0329(15) -0.0039(14) 0.0125(12) -0.0005(13)
F14 0.0214(13) 0.0486(17) 0.0472(17) 0.0019(14) 0.0109(12) -0.0046(12)
F15 0.0302(14) 0.0583(18) 0.0516(18) 0.0026(16) 0.0263(13) 0.0014(14)
F16 0.0361(14) 0.0514(17) 0.0346(15) 0.0031(14) 0.0200(12) 0.0026(13)
F17 0.0341(14) 0.0460(16) 0.0375(16) 0.0030(14) 0.0197(12) 0.0037(13)
F18 0.0411(15) 0.0506(17) 0.0274(15) 0.0037(14) 0.0092(12) 0.0073(14)
F19 0.0247(13) 0.0535(18) 0.0401(16) 0.0046(14) 0.0050(12) 0.0030(13)
F20 0.0243(13) 0.0529(17) 0.0457(17) 0.0021(15) 0.0185(12) 0.0027(12)
F21 0.0248(13) 0.0446(15) 0.0462(16) 0.0011(14) 0.0176(12) 0.0012(12)
F22 0.0475(16) 0.0460(16) 0.0560(19) -0.0025(15) 0.0391(15) -0.0010(14)
F23 0.0474(16) 0.0476(17) 0.0383(17) -0.0041(14) 0.0228(13) 0.0000(14)
F24 0.0284(13) 0.0442(16) 0.0333(15) -0.0022(12) 0.0112(12) -0.0040(12)
C55 0.024(2) 0.025(2) 0.039(3) 0.000(2) 0.016(2) 0.0021(19)
C56 0.025(2) 0.026(2) 0.031(3) 0.001(2) 0.0112(19) -0.0019(19)
C57 0.023(2) 0.026(2) 0.042(3) -0.002(2) 0.014(2) 0.0001(19)
C58 0.029(2) 0.030(2) 0.046(3) -0.001(2) 0.025(2) -0.003(2)
C59 0.027(2) 0.031(2) 0.034(3) 0.000(2) 0.017(2) -0.001(2)
C60 0.033(2) 0.022(2) 0.032(2) 0.003(2) 0.020(2) 0.0037(19)
C61 0.029(2) 0.023(2) 0.032(3) 0.004(2) 0.016(2) 0.0034(19)
C62 0.032(2) 0.025(2) 0.035(3) -0.006(2) 0.021(2) -0.001(2)
C63 0.026(2) 0.026(2) 0.033(3) 0.003(2) 0.0150(19) 0.0005(19)
C64 0.031(2) 0.023(2) 0.040(3) 0.000(2) 0.021(2) 0.003(2)
C65 0.041(3) 0.028(2) 0.036(3) 0.000(2) 0.017(2) 0.005(2)
C66 0.026(2) 0.035(3) 0.036(3) 0.000(2) 0.010(2) 0.003(2)
C67 0.025(2) 0.027(2) 0.045(3) 0.004(2) 0.015(2) 0.0006(19)
C68 0.019(2) 0.031(2) 0.034(3) 0.004(2) 0.0109(19) 0.0003(19)
C69 0.028(2) 0.022(2) 0.032(3) 0.003(2) 0.008(2) -0.0002(19)
C70 0.023(2) 0.027(2) 0.043(3) 0.006(2) 0.015(2) 0.001(2)
C71 0.027(2) 0.027(2) 0.036(3) 0.000(2) 0.017(2) -0.0004(19)
C72 0.025(2) 0.029(2) 0.034(3) -0.003(2) 0.013(2) -0.003(2)
C73 0.036(2) 0.031(2) 0.051(3) -0.004(2) 0.031(2) -0.001(2)
C74 0.041(3) 0.027(2) 0.036(3) -0.004(2) 0.021(2) -0.005(2)
C75 0.022(2) 0.031(2) 0.039(3) 0.000(2) 0.011(2) -0.0038(19)
C76 0.032(2) 0.025(2) 0.039(3) -0.004(2) 0.021(2) -0.005(2)
C77 0.023(2) 0.028(2) 0.036(3) 0.000(2) 0.010(2) 0.0042(19)
C78 0.029(2) 0.022(2) 0.031(2) 0.004(2) 0.0135(19) -0.0001(19)
F25 0.0302(14) 0.0480(17) 0.0507(18) 0.0006(14) 0.0238(13) 0.0010(13)
F26 0.0506(17) 0.0473(17) 0.061(2) -0.0023(15) 0.0451(16) 0.0012(13)
F27 0.0624(19) 0.063(2) 0.0320(16) 0.0023(14) 0.0275(15) 0.0019(15)
F28 0.0339(14) 0.064(2) 0.0342(16) 0.0004(14) 0.0121(12) 0.0010(13)
F29 0.0304(13) 0.0505(17) 0.0354(16) -0.0020(14) 0.0122(12) -0.0017(13)
F30 0.0202(12) 0.0518(17) 0.0578(19) -0.0006(15) 0.0138(12) -0.0027(12)
F31 0.0342(15) 0.069(2) 0.061(2) 0.0008(18) 0.0320(14) -0.0009(15)
F32 0.0448(16) 0.070(2) 0.0400(17) -0.0006(16) 0.0285(14) -0.0004(16)
F33 0.0387(14) 0.0469(16) 0.0333(15) -0.0006(13) 0.0206(12) 0.0050(13)
F34 0.0507(17) 0.0386(16) 0.0288(15) -0.0032(13) 0.0083(13) 0.0029(13)
F35 0.0280(14) 0.0551(19) 0.0448(18) -0.0017(14) 0.0034(13) -0.0002(13)
F36 0.0247(13) 0.0458(17) 0.0520(18) 0.0036(14) 0.0197(12) 0.0034(12)
C109 0.027(2) 0.028(2) 0.031(3) 0.005(2) 0.0151(19) 0.0042(19)
C110 0.028(2) 0.034(3) 0.038(3) 0.003(2) 0.018(2) -0.001(2)
C111 0.046(3) 0.041(3) 0.045(3) 0.000(2) 0.033(3) 0.001(2)
C112 0.048(3) 0.037(3) 0.031(3) 0.000(2) 0.024(2) 0.002(2)
C113 0.032(2) 0.042(3) 0.032(3) 0.001(2) 0.015(2) 0.001(2)
C114 0.029(2) 0.028(2) 0.030(3) 0.005(2) 0.015(2) 0.0004(19)
C115 0.028(2) 0.034(2) 0.027(2) 0.001(2) 0.012(2) 0.003(2)
C116 0.025(2) 0.032(2) 0.029(2) -0.001(2) 0.0116(19) -0.003(2)
C117 0.024(2) 0.024(2) 0.041(3) 0.000(2) 0.017(2) -0.0058(19)
C118 0.030(2) 0.031(2) 0.029(3) -0.002(2) 0.013(2) -0.003(2)
C119 0.021(2) 0.036(3) 0.043(3) 0.001(2) 0.014(2) -0.001(2)
C120 0.032(2) 0.033(3) 0.047(3) 0.003(2) 0.029(2) 0.004(2)
C121 0.030(2) 0.041(3) 0.031(3) -0.001(2) 0.014(2) 0.005(2)
C122 0.031(2) 0.027(2) 0.033(3) -0.004(2) 0.018(2) -0.001(2)
C123 0.029(2) 0.037(3) 0.031(3) 0.003(2) 0.021(2) -0.002(2)
C124 0.033(2) 0.032(2) 0.032(3) 0.000(2) 0.021(2) 0.002(2)
C125 0.029(2) 0.028(2) 0.027(2) 0.000(2) 0.0137(19) 0.005(2)
C126 0.037(2) 0.024(2) 0.034(3) -0.001(2) 0.018(2) 0.004(2)
C127 0.037(3) 0.031(3) 0.025(3) -0.003(2) 0.008(2) 0.001(2)
C128 0.017(2) 0.032(3) 0.037(3) 0.001(2) 0.000(2) -0.0003(18)
C129 0.025(2) 0.034(3) 0.042(3) -0.001(2) 0.017(2) 0.001(2)
C130 0.023(2) 0.031(2) 0.024(2) 0.000(2) 0.0074(18) 0.0029(19)
C131 0.019(2) 0.031(2) 0.045(3) -0.003(2) 0.013(2) -0.0004(19)
C132 0.030(2) 0.030(2) 0.031(3) 0.002(2) 0.016(2) 0.001(2)
N1 0.0179(18) 0.059(3) 0.029(2) 0.000(2) 0.0101(16) 0.0037(18)
N2 0.028(2) 0.062(3) 0.023(2) -0.002(2) 0.0079(17) -0.003(2)
N3 0.030(2) 0.064(3) 0.035(2) 0.002(2) 0.0221(18) 0.006(2)
C25 0.026(2) 0.019(2) 0.032(3) 0.001(2) 0.0157(19) 0.0010(18)
C26 0.028(2) 0.028(2) 0.032(3) 0.005(2) 0.015(2) 0.0041(19)
C27 0.024(2) 0.028(2) 0.035(3) 0.001(2) 0.0132(19) 0.0022(19)
C28 0.028(2) 0.026(2) 0.035(3) -0.001(2) 0.017(2) -0.0010(19)
C29 0.032(2) 0.024(2) 0.033(3) 0.005(2) 0.019(2) 0.0055(19)
C30 0.024(2) 0.026(2) 0.028(2) 0.002(2) 0.0094(19) 0.0010(19)
C31 0.023(2) 0.023(2) 0.031(2) 0.001(2) 0.0152(19) 0.0002(18)
C32 0.028(2) 0.029(2) 0.030(2) 0.004(2) 0.019(2) 0.0037(19)
C33 0.025(2) 0.023(2) 0.031(3) -0.004(2) 0.0145(19) -0.0034(18)
C34 0.024(2) 0.032(2) 0.029(3) 0.001(2) 0.0115(19) -0.0006(19)
C35 0.028(2) 0.028(2) 0.029(3) -0.003(2) 0.0094(19) -0.0007(19)
C36 0.026(2) 0.032(2) 0.032(3) 0.003(2) 0.014(2) -0.0002(19)
C37 0.023(2) 0.025(2) 0.034(3) 0.001(2) 0.0133(19) 0.0018(17)
C38 0.027(2) 0.026(2) 0.032(3) 0.001(2) 0.017(2) -0.0014(19)
C39 0.029(2) 0.019(2) 0.033(3) -0.001(2) 0.016(2) -0.0004(18)
C40 0.027(2) 0.029(2) 0.036(3) 0.000(2) 0.016(2) 0.0046(19)
C41 0.025(2) 0.022(2) 0.034(3) 0.004(2) 0.0144(19) 0.0014(18)
C42 0.030(2) 0.031(2) 0.032(3) 0.003(2) 0.017(2) 0.009(2)
C43 0.029(2) 0.031(2) 0.037(3) 0.001(2) 0.022(2) 0.0071(19)
C44 0.036(2) 0.038(3) 0.029(3) -0.001(2) 0.018(2) 0.005(2)
C45 0.029(2) 0.034(3) 0.034(3) -0.002(2) 0.013(2) 0.005(2)
C46 0.027(2) 0.029(2) 0.028(2) 0.001(2) 0.0134(19) 0.0052(19)
C47 0.026(2) 0.024(2) 0.036(3) 0.003(2) 0.018(2) 0.0024(18)
C48 0.021(2) 0.029(2) 0.034(3) 0.003(2) 0.0096(19) 0.0057(19)
C49 0.024(2) 0.047(3) 0.035(3) 0.003(2) 0.008(2) 0.001(2)
C50 0.022(2) 0.045(3) 0.040(3) 0.000(2) 0.012(2) -0.003(2)
C51 0.037(3) 0.050(3) 0.024(3) -0.003(2) 0.015(2) -0.002(2)
C52 0.032(2) 0.053(3) 0.026(3) -0.006(2) 0.004(2) -0.006(2)
C53 0.034(3) 0.052(3) 0.049(3) -0.001(3) 0.025(2) 0.005(2)
C54 0.050(3) 0.050(3) 0.035(3) -0.002(2) 0.028(2) 0.001(2)
N4 0.042(2) 0.044(3) 0.036(2) -0.0021(19) 0.022(2) 0.0059(19)
N5 0.026(2) 0.065(3) 0.044(3) 0.002(2) 0.0140(19) -0.003(2)
N6 0.027(2) 0.063(3) 0.032(2) 0.003(2) 0.0139(18) 0.0020(19)
C79 0.030(2) 0.031(2) 0.041(3) -0.005(2) 0.018(2) -0.002(2)
C80 0.040(3) 0.036(3) 0.040(3) -0.010(2) 0.023(2) 0.000(2)
C81 0.039(3) 0.031(3) 0.044(3) -0.005(2) 0.025(2) 0.003(2)
C82 0.036(3) 0.038(3) 0.044(3) -0.001(2) 0.014(2) 0.006(2)
C83 0.036(3) 0.034(3) 0.038(3) 0.000(2) 0.019(2) 0.004(2)
C84 0.040(3) 0.029(3) 0.043(3) 0.002(2) 0.023(2) 0.003(2)
C85 0.032(2) 0.037(3) 0.036(3) -0.001(2) 0.016(2) -0.002(2)
C86 0.033(2) 0.031(3) 0.041(3) -0.007(2) 0.015(2) -0.005(2)
C87 0.031(2) 0.030(2) 0.044(3) -0.002(2) 0.020(2) -0.003(2)
C88 0.039(3) 0.034(3) 0.045(3) -0.003(2) 0.025(2) -0.003(2)
C89 0.034(3) 0.038(3) 0.042(3) -0.004(3) 0.016(2) -0.006(2)
C90 0.031(2) 0.046(3) 0.047(3) 0.001(3) 0.023(2) -0.001(2)
C91 0.035(2) 0.032(3) 0.040(3) 0.002(2) 0.019(2) -0.003(2)
C92 0.029(2) 0.032(2) 0.048(3) -0.003(2) 0.023(2) -0.001(2)
C93 0.038(3) 0.039(3) 0.033(3) 0.002(2) 0.018(2) 0.000(2)
C94 0.035(3) 0.030(2) 0.036(3) 0.002(2) 0.020(2) 0.003(2)
C95 0.031(2) 0.033(2) 0.038(3) -0.001(2) 0.015(2) 0.002(2)
C96 0.033(2) 0.029(2) 0.044(3) 0.001(2) 0.024(2) 0.006(2)
C97 0.035(2) 0.026(2) 0.047(3) -0.003(2) 0.017(2) 0.004(2)
C98 0.027(2) 0.038(3) 0.045(3) -0.005(2) 0.016(2) -0.003(2)
C99 0.027(2) 0.046(3) 0.045(3) 0.000(3) 0.019(2) 0.001(2)
C100 0.035(2) 0.028(2) 0.036(3) 0.001(2) 0.017(2) 0.005(2)
C101 0.029(2) 0.032(2) 0.044(3) 0.000(2) 0.018(2) 0.003(2)
C102 0.042(3) 0.034(3) 0.040(3) 0.000(2) 0.026(2) 0.002(2)
C103 0.050(3) 0.062(4) 0.048(3) -0.015(3) 0.033(3) -0.008(3)
C104 0.051(3) 0.047(3) 0.041(3) -0.001(2) 0.026(3) 0.007(2)
C105 0.034(3) 0.050(3) 0.045(3) 0.010(3) 0.017(2) 0.001(2)
C106 0.031(3) 0.053(3) 0.057(4) 0.003(3) 0.023(3) 0.000(2)
C107 0.039(3) 0.050(3) 0.046(3) -0.007(3) 0.023(2) 0.001(2)
C108 0.033(3) 0.061(3) 0.044(3) 0.003(3) 0.019(2) 0.003(3)
N7 0.035(2) 0.072(3) 0.042(3) 0.005(2) 0.023(2) 0.006(2)
N8 0.0208(18) 0.062(3) 0.037(2) 0.001(2) 0.0124(17) 0.0066(19)
N9 0.0233(19) 0.050(3) 0.040(2) -0.004(2) 0.0113(18) 0.0022(19)
C133 0.033(2) 0.031(2) 0.041(3) 0.003(2) 0.021(2) 0.002(2)
C134 0.027(2) 0.035(3) 0.042(3) 0.009(2) 0.014(2) 0.008(2)
C135 0.044(3) 0.035(3) 0.047(3) 0.003(2) 0.028(2) -0.002(2)
C136 0.036(3) 0.049(3) 0.035(3) 0.002(2) 0.012(2) 0.001(2)
C137 0.028(2) 0.054(3) 0.042(3) 0.010(3) 0.015(2) 0.007(2)
C138 0.032(2) 0.042(3) 0.038(3) 0.005(2) 0.019(2) 0.008(2)
C139 0.024(2) 0.051(3) 0.042(3) 0.004(3) 0.012(2) 0.003(2)
C140 0.024(2) 0.040(3) 0.042(3) 0.001(2) 0.015(2) 0.004(2)
C141 0.031(2) 0.030(2) 0.037(3) 0.004(2) 0.018(2) 0.007(2)
C142 0.029(2) 0.039(3) 0.039(3) 0.002(2) 0.018(2) 0.005(2)
C143 0.028(2) 0.039(3) 0.042(3) 0.006(2) 0.017(2) 0.004(2)
C144 0.030(2) 0.047(3) 0.035(3) 0.001(2) 0.017(2) 0.005(2)
C145 0.028(2) 0.039(3) 0.039(3) 0.001(2) 0.016(2) 0.000(2)
C146 0.022(2) 0.030(2) 0.040(3) 0.002(2) 0.013(2) 0.003(2)
C147 0.033(2) 0.030(2) 0.035(3) -0.002(2) 0.018(2) 0.001(2)
C148 0.029(2) 0.030(2) 0.040(3) 0.001(2) 0.018(2) 0.001(2)
C149 0.025(2) 0.022(2) 0.044(3) 0.002(2) 0.017(2) 0.0040(19)
C150 0.022(2) 0.030(2) 0.046(3) 0.008(2) 0.014(2) 0.004(2)
C151 0.031(2) 0.026(2) 0.039(3) 0.002(2) 0.012(2) 0.006(2)
C152 0.023(2) 0.032(3) 0.041(3) 0.005(2) 0.012(2) 0.0030(19)
C153 0.027(2) 0.036(3) 0.052(3) 0.004(2) 0.021(2) 0.001(2)
C154 0.033(2) 0.032(3) 0.040(3) 0.003(2) 0.018(2) 0.005(2)
C155 0.024(2) 0.032(2) 0.035(3) 0.001(2) 0.014(2) -0.0007(19)
C156 0.027(2) 0.032(2) 0.047(3) 0.007(2) 0.020(2) 0.003(2)
C157 0.036(3) 0.047(3) 0.052(3) 0.004(3) 0.027(3) 0.000(2)
C158 0.042(3) 0.069(4) 0.045(3) 0.000(3) 0.028(3) 0.003(3)
C159 0.031(3) 0.059(3) 0.051(3) -0.010(3) 0.020(2) 0.000(2)
C160 0.030(2) 0.053(3) 0.037(3) 0.003(2) 0.018(2) 0.004(2)
C161 0.033(2) 0.040(3) 0.035(3) -0.001(2) 0.014(2) -0.004(2)
C162 0.031(2) 0.044(3) 0.043(3) -0.004(2) 0.010(2) -0.001(2)
Cl1 0.0431(8) 0.190(2) 0.0485(9) -0.0069(11) 0.0246(7) 0.0114(10)
Cl2 0.0991(12) 0.0763(11) 0.0867(13) 0.0180(10) 0.0676(11) 0.0266(10)
Cl6 0.0667(10) 0.0758(11) 0.0661(10) -0.0128(9) 0.0158(8) 0.0097(9)

loop_
_atom_type_symbol
_atom_type_description
_atom_type_scat_dispersion_real
_atom_type_scat_dispersion_imag
_atom_type_scat_source
C C 0.018 0.009
;
International Tables for Crystallography
(1992, Vol. C, Tables 4.2.6.8 and 6.1.1.4)
;
H H 0.000 0.000
;
International Tables for Crystallography
(1992, Vol. C, Table 6.1.1.4)
;
Cl Cl 0.364 0.702
;
International Tables for Crystallography
(1992, Vol. C, Tables 4.2.6.8 and 6.1.1.4)
;
F F 0.073 0.053
;
International Tables for Crystallography
(1992, Vol. C, Tables 4.2.6.8 and 6.1.1.4)
;
N N 0.031 0.018
;
International Tables for Crystallography
(1992, Vol. C, Tables 4.2.6.8 and 6.1.1.4)
;

loop_
_geom_angle_atom_site_label_1
_geom_angle_atom_site_label_2
_geom_angle_atom_site_label_3
_geom_angle
C2 C1 C6 118.5(4)
C2 C1 C24 119.7(4)
C6 C1 C24 121.7(4)
F1 C2 C3 119.3(4)
F1 C2 C1 119.1(4)
C3 C2 C1 121.6(4)
F2 C3 C4 120.6(4)
F2 C3 C2 120.0(4)
C4 C3 C2 119.3(4)
F3 C4 C3 119.9(4)
F3 C4 C5 119.4(4)
C3 C4 C5 120.6(4)
F4 C5 C4 119.3(4)
F4 C5 C6 119.6(4)
C4 C5 C6 121.1(4)
C5 C6 C1 118.9(4)
C5 C6 C7 120.3(4)
C1 C6 C7 120.8(4)
C8 C7 C6 178.5(5)
C7 C8 C9 176.4(5)
C10 C9 C14 118.3(4)
C10 C9 C8 121.6(4)
C14 C9 C8 120.0(4)
F5 C10 C11 118.2(4)
F5 C10 C9 119.2(4)
C11 C10 C9 122.6(4)
F6 C11 C12 120.1(4)
F6 C11 C10 120.4(4)
C12 C11 C10 119.5(4)
F7 C12 C11 120.7(4)
F7 C12 C13 119.4(4)
C11 C12 C13 119.9(4)
F8 C13 C12 119.5(4)
F8 C13 C14 118.2(4)
C12 C13 C14 122.3(4)
C13 C14 C15 121.5(4)
C13 C14 C9 117.4(4)
C15 C14 C9 121.1(4)
C16 C15 C14 179.5(5)
C15 C16 C17 179.0(5)
C18 C17 C22 118.9(4)
C18 C17 C16 120.6(4)
C22 C17 C16 120.6(4)
F9 C18 C19 118.1(4)
F9 C18 C17 119.6(4)
C19 C18 C17 122.2(4)
F10 C19 C18 120.8(4)
F10 C19 C20 120.7(4)
C18 C19 C20 118.4(4)
F11 C20 C21 121.2(4)
F11 C20 C19 118.7(4)
C21 C20 C19 120.0(4)
F12 C21 C20 118.2(4)
F12 C21 C22 119.3(4)
C20 C21 C22 122.5(4)
C21 C22 C17 117.9(4)
C21 C22 C23 121.0(4)
C17 C22 C23 121.0(4)
C24 C23 C22 178.0(5)
C23 C24 C1 179.0(5)
C56 C55 C60 119.4(4)
C56 C55 C78 120.0(4)
C60 C55 C78 120.6(4)
F13 C56 C55 120.2(4)
F13 C56 C57 118.1(4)
C55 C56 C57 121.7(4)
F14 C57 C58 120.8(4)
F14 C57 C56 120.4(4)
C58 C57 C56 118.8(4)
F15 C58 C57 120.1(4)
F15 C58 C59 120.1(4)
C57 C58 C59 119.7(4)
F16 C59 C60 119.8(4)
F16 C59 C58 117.8(4)
C60 C59 C58 122.4(4)
C59 C60 C55 118.0(4)
C59 C60 C61 120.9(4)
C55 C60 C61 121.1(4)
C62 C61 C60 179.5(5)
C61 C62 C63 179.1(5)
C64 C63 C62 120.5(4)
C64 C63 C69 118.7(4)
C62 C63 C69 120.8(4)
F17 C64 C63 120.2(4)
F17 C64 C65 117.2(4)
C63 C64 C65 122.5(4)
F18 C65 C66 120.2(4)
F18 C65 C64 120.9(4)
C66 C65 C64 118.9(4)
F19 C66 C65 119.9(4)
F19 C66 C67 120.0(4)
C65 C66 C67 120.0(4)
F20 C67 C66 119.0(4)
F20 C67 C69 119.5(4)
C66 C67 C69 121.5(4)
C70 C68 C69 178.6(4)
C67 C69 C63 118.2(4)
C67 C69 C68 120.7(4)
C63 C69 C68 121.1(4)
C68 C70 C71 177.9(5)
C72 C71 C76 118.2(4)
C72 C71 C70 120.5(4)
C76 C71 C70 121.3(4)
F21 C72 C73 118.0(4)
F21 C72 C71 119.4(4)
C73 C72 C71 122.5(4)
F22 C73 C72 121.0(4)
F22 C73 C74 120.4(4)
C72 C73 C74 118.6(4)
C75 C74 F23 120.5(4)
C75 C74 C73 120.3(5)
F23 C74 C73 119.2(4)
F24 C75 C74 118.5(4)
F24 C75 C76 119.2(4)
C74 C75 C76 122.3(4)
C75 C76 C71 118.0(4)
C75 C76 C77 121.5(4)
C71 C76 C77 120.5(4)
C78 C77 C76 179.5(6)
C77 C78 C55 176.7(5)
C110 C109 C114 118.5(4)
C110 C109 C132 121.1(4)
C114 C109 C132 120.5(4)
F25 C110 C111 118.8(4)
F25 C110 C109 119.3(4)
C111 C110 C109 121.8(4)
C112 C111 F26 120.1(5)
C112 C111 C110 119.8(4)
F26 C111 C110 120.0(4)
C111 C112 F27 119.9(4)
C111 C112 C113 120.4(5)
F27 C112 C113 119.7(4)
F28 C113 C112 119.0(4)
F28 C113 C114 119.6(4)
C112 C113 C114 121.4(4)
C113 C114 C109 118.1(4)
C113 C114 C115 120.5(4)
C109 C114 C115 121.3(4)
C116 C115 C114 179.4(5)
C115 C116 C117 177.6(5)
C118 C117 C116 122.2(4)
C118 C117 C122 117.6(4)
C116 C117 C122 120.2(4)
F29 C118 C119 119.2(4)
F29 C118 C117 118.9(4)
C119 C118 C117 121.9(4)
F30 C119 C120 119.8(4)
F30 C119 C118 119.6(4)
C120 C119 C118 120.6(4)
F31 C120 C119 120.3(4)
F31 C120 C121 120.2(4)
C119 C120 C121 119.5(4)
F32 C121 C120 118.7(4)
F32 C121 C122 119.3(4)
C120 C121 C122 122.1(4)
C121 C122 C123 121.1(4)
C121 C122 C117 118.3(4)
C123 C122 C117 120.6(4)
C124 C123 C122 179.3(6)
C123 C124 C125 177.1(5)
C126 C125 C124 120.9(4)
C126 C125 C130 118.2(4)
C124 C125 C130 120.8(4)
F33 C126 C127 119.1(4)
F33 C126 C125 119.9(4)
C127 C126 C125 121.1(4)
C128 C127 F34 119.9(4)
C128 C127 C126 121.2(4)
F34 C127 C126 118.8(4)
C127 C128 F35 121.1(4)
C127 C128 C129 119.6(4)
F35 C128 C129 119.3(4)
F36 C129 C128 119.3(4)
F36 C129 C130 119.0(4)
C128 C129 C130 121.7(4)
C129 C130 C131 120.7(4)
C129 C130 C125 118.1(4)
C131 C130 C125 121.2(4)
C132 C131 C130 178.7(5)
C131 C132 C109 178.3(5)
C27 N1 C50 121.3(4)
C27 N1 C49 119.9(4)
C50 N1 C49 117.5(3)
C35 N2 C51 120.2(4)
C35 N2 C52 119.7(4)
C51 N2 C52 119.2(4)
C43 N3 C54 119.5(4)
C43 N3 C53 120.4(4)
C54 N3 C53 118.6(4)
C26 C25 C30 120.3(4)
C26 C25 C48 119.8(4)
C30 C25 C48 119.9(4)
C25 C26 C27 121.3(4)
N1 C27 C26 120.9(4)
N1 C27 C28 120.8(4)
C26 C27 C28 118.1(4)
C29 C28 C27 120.0(4)
C28 C29 C30 122.3(4)
C29 C30 C25 117.9(4)
C29 C30 C31 120.2(4)
C25 C30 C31 121.8(4)
C32 C31 C30 178.4(5)
C31 C32 C33 177.6(5)
C38 C33 C34 119.6(4)
C38 C33 C32 120.8(4)
C34 C33 C32 119.6(4)
C35 C34 C33 121.6(4)
N2 C35 C34 120.9(4)
N2 C35 C36 121.1(4)
C34 C35 C36 117.9(4)
C37 C36 C35 120.6(4)
C36 C37 C38 122.4(4)
C37 C38 C33 118.0(4)
C37 C38 C39 121.5(4)
C33 C38 C39 120.5(4)
C40 C39 C38 178.1(5)
C39 C40 C41 179.0(5)
C42 C41 C46 120.3(4)
C42 C41 C40 119.7(4)
C46 C41 C40 119.9(4)
C41 C42 C43 121.8(4)
N3 C43 C44 122.0(4)
N3 C43 C42 121.0(4)
C44 C43 C42 116.9(4)
C45 C44 C43 121.4(4)
C44 C45 C46 122.5(4)
C45 C46 C47 122.0(4)
C45 C46 C41 117.0(4)
C47 C46 C41 121.0(4)
C48 C47 C46 178.7(5)
C47 C48 C25 178.6(5)
C81 N4 C103 121.9(4)
C81 N4 C104 119.8(4)
C103 N4 C104 117.5(4)
C89 N5 C106 121.7(4)
C89 N5 C105 119.1(4)
C106 N5 C105 119.3(4)
C97 N6 C108 118.7(4)
C97 N6 C107 120.7(4)
C108 N6 C107 117.8(4)
C80 C79 C84 119.7(5)
C80 C79 C102 120.8(4)
C84 C79 C102 119.5(4)
C79 C80 C81 122.1(4)
N4 C81 C80 121.3(4)
N4 C81 C82 121.8(5)
C80 C81 C82 116.9(4)
C83 C82 C81 121.4(5)
C82 C83 C84 122.0(5)
C83 C84 C85 121.6(4)
C83 C84 C79 117.8(4)
C85 C84 C79 120.5(5)
C86 C85 C84 178.6(5)
C85 C86 C87 178.6(5)
C88 C87 C92 121.9(4)
C88 C87 C86 119.6(5)
C92 C87 C86 118.5(4)
C87 C88 C89 120.3(5)
N5 C89 C90 120.7(4)
N5 C89 C88 121.3(5)
C90 C89 C88 118.0(4)
C89 C90 C91 121.9(5)
C90 C91 C92 120.5(5)
C91 C92 C87 117.4(4)
C91 C92 C93 121.9(5)
C87 C92 C93 120.7(4)
C94 C93 C92 178.1(6)
C93 C94 C95 177.9(6)
C96 C95 C94 119.1(4)
C96 C95 C100 120.5(4)
C94 C95 C100 120.4(4)
C95 C96 C97 121.8(4)
N6 C97 C98 121.9(4)
N6 C97 C96 121.4(4)
C98 C97 C96 116.7(5)
C99 C98 C97 121.6(4)
C98 C99 C100 122.9(5)
C99 C100 C95 116.5(4)
C99 C100 C101 122.3(4)
C95 C100 C101 121.2(4)
C102 C101 C100 178.9(6)
C101 C102 C79 177.4(6)
C135 N7 C157 120.5(4)
C135 N7 C158 119.9(4)
C157 N7 C158 118.2(4)
C143 N8 C160 119.6(4)
C143 N8 C159 120.3(4)
C160 N8 C159 117.6(4)
C151 N9 C161 121.0(4)
C151 N9 C162 119.7(4)
C161 N9 C162 119.0(4)
C134 C133 C138 120.9(4)
C134 C133 C156 118.8(4)
C138 C133 C156 120.3(4)
C135 C134 C133 120.6(4)
C134 C135 N7 121.5(4)
C134 C135 C136 118.6(5)
N7 C135 C136 119.8(5)
C137 C136 C135 120.4(5)
C136 C137 C138 122.6(4)
C133 C138 C137 116.8(4)
C133 C138 C139 121.5(4)
C137 C138 C139 121.7(4)
C140 C139 C138 177.8(5)
C139 C140 C141 178.7(6)
C142 C141 C146 119.9(4)
C142 C141 C140 120.3(4)
C146 C141 C140 119.7(4)
C141 C142 C143 121.1(5)
C144 C143 N8 121.9(4)
C144 C143 C142 117.4(4)
N8 C143 C142 120.6(4)
C145 C144 C143 121.6(4)
C144 C145 C146 122.1(5)
C145 C146 C141 117.8(4)
C145 C146 C147 122.1(4)
C141 C146 C147 120.1(4)
C148 C147 C146 178.9(6)
C147 C148 C149 177.6(5)
C150 C149 C154 120.7(4)
C150 C149 C148 119.3(4)
C154 C149 C148 120.0(4)
C149 C150 C151 121.0(4)
N9 C151 C152 122.1(4)
N9 C151 C150 120.2(4)
C152 C151 C150 117.6(4)
C153 C152 C151 121.6(4)
C152 C153 C154 121.6(4)
C149 C154 C153 117.5(4)
C149 C154 C155 121.2(4)
C153 C154 C155 121.3(4)
C156 C155 C154 177.8(5)
C155 C156 C133 178.4(5)
Cl2 C163 Cl1 107.5(4)
Cl2 C163 Cl3 115.4(5)
Cl1 C163 Cl3 106.0(4)
Cl2 C263 Cl3A 103.2(5)
Cl2 C263 Cl1 107.2(4)
Cl3A C263 Cl1 105.8(5)
Cl6 C164 Cl5 103.7(4)
Cl6 C164 Cl4 103.9(4)
Cl5 C164 Cl4 102.1(4)
Cl6 C264 Cl5A 113.5(4)
Cl6 C264 Cl4A 112.2(4)
Cl5A C264 Cl4A 100.7(4)

loop_
_geom_bond_atom_site_label_1
_geom_bond_atom_site_label_2
_geom_bond_distance
F1 C2 1.352(5)
F2 C3 1.334(5)
F3 C4 1.353(5)
F4 C5 1.332(5)
F5 C10 1.351(5)
F6 C11 1.349(5)
F7 C12 1.347(5)
F8 C13 1.352(5)
F9 C18 1.343(5)
F10 C19 1.337(5)
F11 C20 1.348(5)
F12 C21 1.357(5)
C1 C2 1.398(6)
C1 C6 1.405(6)
C1 C24 1.442(6)
C2 C3 1.379(6)
C3 C4 1.368(6)
C4 C5 1.377(6)
C5 C6 1.392(6)
C6 C7 1.428(6)
C7 C8 1.196(6)
C8 C9 1.431(6)
C9 C10 1.377(6)
C9 C14 1.427(6)
C10 C11 1.375(6)
C11 C12 1.365(6)
C12 C13 1.369(6)
C13 C14 1.400(6)
C14 C15 1.420(6)
C15 C16 1.193(6)
C16 C17 1.437(6)
C17 C18 1.387(6)
C17 C22 1.404(6)
C18 C19 1.379(6)
C19 C20 1.390(6)
C20 C21 1.358(6)
C21 C22 1.392(6)
C22 C23 1.425(6)
C23 C24 1.186(6)
F13 C56 1.346(5)
F14 C57 1.334(5)
F15 C58 1.337(5)
F16 C59 1.354(5)
F17 C64 1.347(5)
F18 C65 1.336(5)
F19 C66 1.338(5)
F20 C67 1.340(5)
F21 C72 1.346(5)
F22 C73 1.337(5)
F23 C74 1.364(5)
F24 C75 1.348(5)
C55 C56 1.382(5)
C55 C60 1.406(6)
C55 C78 1.438(6)
C56 C57 1.392(6)
C57 C58 1.375(6)
C58 C59 1.381(6)
C59 C60 1.381(6)
C60 C61 1.427(6)
C61 C62 1.206(6)
C62 C63 1.415(6)
C63 C64 1.372(6)
C63 C69 1.419(6)
C64 C65 1.393(6)
C65 C66 1.373(6)
C66 C67 1.385(6)
C67 C69 1.399(6)
C68 C70 1.194(6)
C68 C69 1.425(6)
C70 C71 1.430(7)
C71 C72 1.388(6)
C71 C76 1.419(6)
C72 C73 1.367(6)
C73 C74 1.384(6)
C74 C75 1.356(6)
C75 C76 1.382(6)
C76 C77 1.432(6)
C77 C78 1.190(6)
F25 C110 1.355(5)
F26 C111 1.362(5)
F27 C112 1.358(5)
F28 C113 1.339(5)
F29 C118 1.335(5)
F30 C119 1.353(5)
F31 C120 1.345(5)
F32 C121 1.346(5)
F33 C126 1.347(5)
F34 C127 1.370(5)
F35 C128 1.352(5)
F36 C129 1.342(5)
C109 C110 1.390(6)
C109 C114 1.411(6)
C109 C132 1.415(6)
C110 C111 1.373(7)
C111 C112 1.356(7)
C112 C113 1.374(6)
C113 C114 1.399(6)
C114 C115 1.423(6)
C115 C116 1.200(6)
C116 C117 1.403(6)
C117 C118 1.392(6)
C117 C122 1.444(6)
C118 C119 1.371(6)
C119 C120 1.367(6)
C120 C121 1.381(6)
C121 C122 1.383(6)
C122 C123 1.421(6)
C123 C124 1.201(6)
C124 C125 1.420(6)
C125 C126 1.392(6)
C125 C130 1.428(6)
C126 C127 1.376(6)
C127 C128 1.348(7)
C128 C129 1.380(7)
C129 C130 1.394(6)
C130 C131 1.415(6)
C131 C132 1.218(6)
N1 C27 1.377(5)
N1 C50 1.443(5)
N1 C49 1.458(6)
N2 C35 1.391(6)
N2 C51 1.445(6)
N2 C52 1.447(5)
N3 C43 1.373(5)
N3 C54 1.439(6)
N3 C53 1.453(6)
C25 C26 1.397(6)
C25 C30 1.411(6)
C25 C48 1.430(6)
C26 C27 1.405(6)
C27 C28 1.418(6)
C28 C29 1.382(6)
C29 C30 1.397(6)
C30 C31 1.426(5)
C31 C32 1.203(6)
C32 C33 1.429(5)
C33 C38 1.404(6)
C33 C34 1.411(6)
C34 C35 1.397(6)
C35 C36 1.406(6)
C36 C37 1.371(6)
C37 C38 1.400(6)
C38 C39 1.427(6)
C39 C40 1.203(6)
C40 C41 1.431(6)
C41 C42 1.394(6)
C41 C46 1.421(6)
C42 C43 1.411(6)
C43 C44 1.409(6)
C44 C45 1.370(6)
C45 C46 1.401(6)
C46 C47 1.418(6)
C47 C48 1.213(6)
N4 C81 1.373(6)
N4 C103 1.436(6)
N4 C104 1.447(6)
N5 C89 1.383(6)
N5 C106 1.431(6)
N5 C105 1.452(6)
N6 C97 1.365(6)
N6 C108 1.453(6)
N6 C107 1.456(6)
C79 C80 1.396(6)
C79 C84 1.420(6)
C79 C102 1.437(7)
C80 C81 1.399(6)
C81 C82 1.415(7)
C82 C83 1.366(7)
C83 C84 1.395(6)
C84 C85 1.420(7)
C85 C86 1.210(6)
C86 C87 1.445(7)
C87 C88 1.381(6)
C87 C92 1.412(7)
C88 C89 1.409(6)
C89 C90 1.390(7)
C90 C91 1.391(6)
C91 C92 1.403(6)
C92 C93 1.434(6)
C93 C94 1.196(6)
C94 C95 1.420(6)
C95 C96 1.390(6)
C95 C100 1.422(6)
C96 C97 1.427(6)
C97 C98 1.404(7)
C98 C99 1.358(7)
C99 C100 1.414(6)
C100 C101 1.424(7)
C101 C102 1.198(6)
N7 C135 1.394(6)
N7 C157 1.452(6)
N7 C158 1.454(6)
N8 C143 1.394(5)
N8 C160 1.440(6)
N8 C159 1.444(6)
N9 C151 1.368(6)
N9 C161 1.448(6)
N9 C162 1.453(6)
C133 C134 1.398(6)
C133 C138 1.410(6)
C133 C156 1.456(7)
C134 C135 1.392(7)
C135 C136 1.416(7)
C136 C137 1.354(7)
C137 C138 1.416(7)
C138 C139 1.431(7)
C139 C140 1.203(6)
C140 C141 1.435(6)
C141 C142 1.386(6)
C141 C146 1.430(6)
C142 C143 1.415(6)
C143 C144 1.390(7)
C144 C145 1.372(6)
C145 C146 1.373(6)
C146 C147 1.444(6)
C147 C148 1.198(6)
C148 C149 1.415(6)
C149 C150 1.404(6)
C149 C154 1.412(6)
C150 C151 1.423(6)
C151 C152 1.395(6)
C152 C153 1.383(7)
C153 C154 1.416(6)
C154 C155 1.417(7)
C155 C156 1.186(6)
C163 Cl1 1.787(7)
C163 Cl2 1.782(6)
C163 Cl3 1.810(7)
C263 Cl1 1.843(7)
C263 Cl2 1.731(7)
C263 Cl3A 1.817(8)
C164 Cl4 1.881(7)
C164 Cl5 1.878(6)
C164 Cl6 1.701(6)
C264 Cl4A 1.826(7)
C264 Cl5A 1.820(7)
C264 Cl6 1.788(6)
